data_7226491
loop_
_publ_author_name
'Salunke-Gawali, Sunita'
'Agarwal, Gunjan'
'Lande, Deepali N.'
'Chakravarty, Debamitra'
'Gejji, Shridhar P.'
'Patil, Amit Shrinivas'
'Gosavi, Prajkta'

_publ_section_title
;
 Bromine substituted aminonaphthoquinones: Synthesis, Characterization,
 DFT and metal ion binding studies&#x2020;
;
_journal_name_full 'RSC Adv.'
_journal_paper_doi 10.1039/C6RA20970J
_journal_year 2016
_chemical_formula_moiety 'C15 H10 Br N O2 S'
_chemical_formula_sum 'C15 H10 Br N O2 S'
_chemical_formula_weight 348.21
_chemical_name_systematic
;
 ?
;
_space_group_crystal_system triclinic
_space_group_IT_number 2
_space_group_name_Hall '-P 1'
_space_group_name_H-M_alt 'P -1'
_symmetry_space_group_name_Hall '-P 1'
_symmetry_space_group_name_H-M 'P -1'
_atom_sites_solution_hydrogens geom
_audit_creation_method SHELXL-2014
_audit_update_record
;
2016-01-12 deposited with the CCDC.
2016-09-01 downloaded from the CCDC.
;
_cell_angle_alpha 91.4380(6)
_cell_angle_beta 90.0420(7)
_cell_angle_gamma 96.9860(7)
_cell_formula_units_Z 2
_cell_length_a 7.3322(2)
_cell_length_b 7.7451(2)
_cell_length_c 12.5621(3)
_cell_measurement_reflns_used 9949
_cell_measurement_temperature 296(2)
_cell_measurement_theta_max 27.48
_cell_measurement_theta_min 2.80
_cell_volume 707.86(3)
_computing_cell_refinement 'Bruker SAINT'
_computing_data_collection 'Bruker APEX2'
_computing_data_reduction 'Bruker SAINT'
_computing_molecular_graphics 'Bruker SHELXTL'
_computing_publication_material 'Bruker SHELXTL'
_computing_structure_refinement 'SHELXL-2014 (Sheldrick 2014)'
_computing_structure_solution 'SHELXS-97 (Sheldrick 2008)'
_diffrn_ambient_temperature 296(2)
_diffrn_measured_fraction_theta_full 1.000
_diffrn_measured_fraction_theta_max 0.999
_diffrn_measurement_device_type 'Bruker PHOTON 100 CMOS'
_diffrn_measurement_method '\f and \w scans'
_diffrn_radiation_type MoK\a
_diffrn_radiation_wavelength 0.71073
_diffrn_reflns_av_R_equivalents 0.0688
_diffrn_reflns_av_unetI/netI 0.0457
_diffrn_reflns_Laue_measured_fraction_full 1.000
_diffrn_reflns_Laue_measured_fraction_max 0.999
_diffrn_reflns_limit_h_max 9
_diffrn_reflns_limit_h_min -9
_diffrn_reflns_limit_k_max 10
_diffrn_reflns_limit_k_min -10
_diffrn_reflns_limit_l_max 16
_diffrn_reflns_limit_l_min -16
_diffrn_reflns_number 25998
_diffrn_reflns_point_group_measured_fraction_full 1.000
_diffrn_reflns_point_group_measured_fraction_max 0.999
_diffrn_reflns_theta_full 25.242
_diffrn_reflns_theta_max 28.396
_diffrn_reflns_theta_min 2.650
_exptl_absorpt_coefficient_mu 3.050
_exptl_absorpt_correction_T_max 0.694
_exptl_absorpt_correction_T_min 0.605
_exptl_absorpt_correction_type multi-scan
_exptl_absorpt_process_details 'BRUKER SADABS'
_exptl_crystal_colour red
_exptl_crystal_density_diffrn 1.634
_exptl_crystal_description PLATE
_exptl_crystal_F_000 348
_exptl_crystal_size_max 0.27
_exptl_crystal_size_mid 0.14
_exptl_crystal_size_min 0.12
_refine_diff_density_max 0.692
_refine_diff_density_min -0.641
_refine_diff_density_rms 0.078
_refine_ls_extinction_coef 0.0049(14)
_refine_ls_extinction_expression Fc^*^=kFc[1+0.001xFc^2^\l^3^/sin(2\q)]^-1/4^
_refine_ls_extinction_method SHELXL
_refine_ls_goodness_of_fit_ref 2.305
_refine_ls_hydrogen_treatment RIDING
_refine_ls_matrix_type full
_refine_ls_number_parameters 182
_refine_ls_number_reflns 3546
_refine_ls_number_restraints 0
_refine_ls_restrained_S_all 2.305
_refine_ls_R_factor_all 0.1027
_refine_ls_R_factor_gt 0.0592
_refine_ls_shift/su_max 0.001
_refine_ls_shift/su_mean 0.000
_refine_ls_structure_factor_coef Fsqd
_refine_ls_weighting_details 'w=1/[\s^2^(Fo^2^)] where P=(Fo^2^+2Fc^2^)/3'
_refine_ls_weighting_scheme calc
_refine_ls_wR_factor_gt 0.0907
_refine_ls_wR_factor_ref 0.0938
_reflns_Friedel_coverage 0.000
_reflns_number_gt 2325
_reflns_number_total 3546
_reflns_threshold_expression 'I > 2\s(I)'
_cod_data_source_file c6ra20970j2.cif
_cod_data_source_block DBrNq2AMT
_cod_depositor_comments
;
The following automatic conversions were performed:

'_exptl_absorpt_correction_type' value 'MULTI-SCAN' changed to
'multi-scan' according to
/usr/data/users/saulius/crontab/automatic-downloads/rss-feeds/RSC/lib/dictionaries/cif_core.dic
dictionary named 'cif_core.dic' version 2.4.2 from 2011-04-26.

Automatic conversion script
Id: cif_fix_values 4268 2015-11-12 08:31:59Z antanas 
;
_cod_database_code 7226491
_shelx_space_group_comment
;
The symmetry employed for this shelxl refinement is uniquely defined
by the following loop, which should always be used as a source of
symmetry information in preference to the above space-group names.
They are only intended as comments.
;
_shelxl_version_number 2014-3

loop_
_space_group_symop_operation_xyz
'x, y, z'
'-x, -y, -z'

loop_
_atom_site_label
_atom_site_type_symbol
_atom_site_fract_x
_atom_site_fract_y
_atom_site_fract_z
_atom_site_U_iso_or_equiv
_atom_site_adp_type
_atom_site_occupancy
_atom_site_site_symmetry_order
_atom_site_calc_flag
_atom_site_refinement_flags_posn
_atom_site_refinement_flags_adp
Br1 Br 0.70969(6) 0.50253(4) 0.89183(3) 0.0707(2) Uani 1 1 d . .
S1 S 1.16519(15) 1.12732(13) 0.82912(8) 0.0734(3) Uani 1 1 d . .
O1 O 0.7418(3) 0.2482(3) 0.71779(18) 0.0642(7) Uani 1 1 d . .
O2 O 0.7601(4) 0.8724(3) 0.55019(18) 0.0872(9) Uani 1 1 d . .
N1 N 0.7633(3) 0.8676(3) 0.75526(18) 0.0385(6) Uani 1 1 d . .
H1 H 0.7218 0.9469 0.7188 0.046 Uiso 1 1 calc R U
C1 C 0.7452(4) 0.3928(4) 0.6791(2) 0.0424(8) Uani 1 1 d . .
C2 C 0.7427(4) 0.5478(4) 0.7452(2) 0.0386(8) Uani 1 1 d . .
C3 C 0.7557(4) 0.7117(4) 0.7058(2) 0.0335(7) Uani 1 1 d . .
C4 C 0.7549(4) 0.7278(4) 0.5863(2) 0.0439(8) Uani 1 1 d . .
C5 C 0.7494(5) 0.5888(4) 0.4082(3) 0.0535(9) Uani 1 1 d . .
H5 H 0.7511 0.6980 0.3789 0.064 Uiso 1 1 calc R U
C6 C 0.7464(5) 0.4440(5) 0.3429(3) 0.0615(10) Uani 1 1 d . .
H6 H 0.7448 0.4548 0.2694 0.074 Uiso 1 1 calc R U
C7 C 0.7456(5) 0.2840(5) 0.3862(3) 0.0653(11) Uani 1 1 d . .
H7 H 0.7444 0.1858 0.3419 0.078 Uiso 1 1 calc R U
C8 C 0.7465(5) 0.2667(4) 0.4947(3) 0.0593(10) Uani 1 1 d . .
H8 H 0.7456 0.1570 0.5232 0.071 Uiso 1 1 calc R U
C9 C 0.7487(4) 0.4111(4) 0.5619(2) 0.0383(8) Uani 1 1 d . .
C10 C 0.7498(4) 0.5730(4) 0.5173(2) 0.0378(7) Uani 1 1 d . .
C11 C 0.8309(4) 0.9240(4) 0.8615(2) 0.0407(8) Uani 1 1 d . .
H11A H 0.7798 0.8402 0.9129 0.049 Uiso 1 1 calc R U
H11B H 0.7891 1.0350 0.8799 0.049 Uiso 1 1 calc R U
C12 C 1.0359(4) 0.9420(4) 0.8681(2) 0.0394(8) Uani 1 1 d . .
C13 C 1.1467(4) 0.8157(4) 0.9005(2) 0.0300(7) Uani 1 1 d . .
H13 H 1.1036 0.7049 0.9234 0.036 Uiso 1 1 calc R U
C14 C 1.3315(5) 0.8840(5) 0.8926(3) 0.0643(11) Uani 1 1 d . .
H14 H 1.4266 0.8219 0.9123 0.077 Uiso 1 1 calc R U
C15 C 1.3618(5) 1.0441(6) 0.8550(3) 0.0682(11) Uani 1 1 d . .
H15 H 1.4783 1.1032 0.8443 0.082 Uiso 1 1 calc R U

loop_
_atom_site_aniso_label
_atom_site_aniso_U_11
_atom_site_aniso_U_22
_atom_site_aniso_U_33
_atom_site_aniso_U_23
_atom_site_aniso_U_13
_atom_site_aniso_U_12
Br1 0.1193(4) 0.0518(3) 0.0377(2) 0.01355(16) 0.0044(2) -0.0054(2)
S1 0.0789(8) 0.0659(6) 0.0721(7) 0.0131(5) 0.0064(6) -0.0064(6)
O1 0.106(2) 0.0302(12) 0.0567(16) 0.0131(11) 0.0019(14) 0.0092(12)
O2 0.193(3) 0.0300(13) 0.0405(15) 0.0054(11) -0.0044(16) 0.0203(15)
N1 0.0547(17) 0.0287(14) 0.0339(15) -0.0038(11) -0.0102(12) 0.0127(12)
C1 0.049(2) 0.0310(18) 0.046(2) 0.0069(15) -0.0025(16) 0.0021(15)
C2 0.052(2) 0.0355(18) 0.0281(16) 0.0068(14) -0.0017(14) 0.0024(15)
C3 0.0365(19) 0.0312(17) 0.0334(17) 0.0012(13) -0.0028(14) 0.0068(14)
C4 0.067(2) 0.0306(18) 0.0348(19) 0.0025(15) -0.0025(16) 0.0087(16)
C5 0.081(3) 0.043(2) 0.038(2) 0.0017(16) 0.0011(18) 0.0100(18)
C6 0.088(3) 0.058(2) 0.039(2) -0.0084(19) -0.0007(19) 0.012(2)
C7 0.101(3) 0.047(2) 0.049(2) -0.0157(18) -0.003(2) 0.014(2)
C8 0.094(3) 0.0298(18) 0.055(2) -0.0019(17) -0.006(2) 0.0120(18)
C9 0.048(2) 0.0289(17) 0.0391(19) 0.0008(14) -0.0021(15) 0.0073(14)
C10 0.049(2) 0.0316(17) 0.0331(18) 0.0006(14) -0.0017(15) 0.0065(15)
C11 0.052(2) 0.0356(17) 0.0337(18) -0.0062(14) -0.0003(15) 0.0048(15)
C12 0.043(2) 0.0462(19) 0.0261(16) -0.0070(14) 0.0040(15) -0.0048(16)
C13 0.0166(17) 0.0474(18) 0.0273(16) -0.0036(13) -0.0043(13) 0.0099(15)
C14 0.070(3) 0.073(3) 0.053(2) 0.000(2) -0.001(2) 0.022(2)
C15 0.036(2) 0.106(3) 0.059(3) -0.008(2) 0.0001(18) -0.002(2)

loop_
_atom_type_symbol
_atom_type_description
_atom_type_scat_dispersion_real
_atom_type_scat_dispersion_imag
_atom_type_scat_source
C C 0.0033 0.0016 'International Tables Vol C Tables 4.2.6.8 and 6.1.1.4'
H H 0.0000 0.0000 'International Tables Vol C Tables 4.2.6.8 and 6.1.1.4'
O O 0.0106 0.0060 'International Tables Vol C Tables 4.2.6.8 and 6.1.1.4'
S S 0.1246 0.1234 'International Tables Vol C Tables 4.2.6.8 and 6.1.1.4'
Br Br -0.2901 2.4595 'International Tables Vol C Tables 4.2.6.8 and 6.1.1.4'
N N 0.0061 0.0033 'International Tables Vol C Tables 4.2.6.8 and 6.1.1.4'

loop_
_geom_angle_atom_site_label_1
_geom_angle_atom_site_label_2
_geom_angle_atom_site_label_3
_geom_angle
C15 S1 C12 91.69(18)
C3 N1 C11 130.1(2)
C3 N1 H1 114.9
C11 N1 H1 114.9
O1 C1 C2 121.6(3)
O1 C1 C9 120.1(3)
C2 C1 C9 118.3(2)
C3 C2 C1 123.5(3)
C3 C2 Br1 122.8(2)
C1 C2 Br1 113.72(19)
N1 C3 C2 131.1(3)
N1 C3 C4 111.4(2)
C2 C3 C4 117.4(3)
O2 C4 C10 121.7(3)
O2 C4 C3 118.1(3)
C10 C4 C3 120.2(2)
C6 C5 C10 120.2(3)
C6 C5 H5 119.9
C10 C5 H5 119.9
C7 C6 C5 119.7(3)
C7 C6 H6 120.1
C5 C6 H6 120.1
C6 C7 C8 120.5(3)
C6 C7 H7 119.7
C8 C7 H7 119.7
C7 C8 C9 120.6(3)
C7 C8 H8 119.7
C9 C8 H8 119.7
C10 C9 C8 118.5(3)
C10 C9 C1 120.6(3)
C8 C9 C1 120.8(3)
C5 C10 C9 120.4(3)
C5 C10 C4 119.9(3)
C9 C10 C4 119.7(3)
N1 C11 C12 112.1(2)
N1 C11 H11A 109.2
C12 C11 H11A 109.2
N1 C11 H11B 109.2
C12 C11 H11B 109.2
H11A C11 H11B 107.9
C13 C12 C11 127.4(3)
C13 C12 S1 111.7(2)
C11 C12 S1 120.8(2)
C14 C13 C12 109.0(3)
C14 C13 H13 125.5
C12 C13 H13 125.5
C15 C14 C13 115.3(3)
C15 C14 H14 122.4
C13 C14 H14 122.4
C14 C15 S1 112.3(3)
C14 C15 H15 123.9
S1 C15 H15 123.9

loop_
_geom_bond_atom_site_label_1
_geom_bond_atom_site_label_2
_geom_bond_distance
Br1 C2 1.894(3)
S1 C15 1.684(4)
S1 C12 1.704(3)
O1 C1 1.230(3)
O2 C4 1.215(3)
N1 C3 1.339(3)
N1 C11 1.461(3)
N1 H1 0.8600
C1 C2 1.444(4)
C1 C9 1.482(4)
C2 C3 1.367(4)
C3 C4 1.509(4)
C4 C10 1.459(4)
C5 C6 1.371(5)
C5 C10 1.379(4)
C5 H5 0.9300
C6 C7 1.366(4)
C6 H6 0.9300
C7 C8 1.373(4)
C7 H7 0.9300
C8 C9 1.383(4)
C8 H8 0.9300
C9 C10 1.385(4)
C11 C12 1.495(4)
C11 H11A 0.9700
C11 H11B 0.9700
C12 C13 1.412(4)
C13 C14 1.398(4)
C13 H13 0.9300
C14 C15 1.331(5)
C14 H14 0.9300
C15 H15 0.9300

loop_
_geom_hbond_atom_site_label_D
_geom_hbond_atom_site_label_H
_geom_hbond_atom_site_label_A
_geom_hbond_distance_DH
_geom_hbond_distance_HA
_geom_hbond_distance_DA
_geom_hbond_angle_DHA
_geom_hbond_site_symmetry_A
C13 H13 Br1 0.93 3.13 3.776(3) 127.7 .
N1 H1 O1 0.86 2.32 3.019(3) 138.6 1_565
C11 H11A Br1 0.97 2.61 3.309(3) 129.1 .
C15 H15 O1 0.93 2.66 3.508(4) 151.5 1_665
N1 H1 O1 0.86 2.32 3.019(3) 138.6 1_565
C11 H11A Br1 0.97 2.61 3.309(3) 129.1 .
C13 H13 Br1 0.93 3.13 3.776(3) 127.7 .
C15 H15 O1 0.93 2.66 3.508(4) 151.5 1_665

loop_
_geom_torsion_atom_site_label_1
_geom_torsion_atom_site_label_2
_geom_torsion_atom_site_label_3
_geom_torsion_atom_site_label_4
_geom_torsion
O1 C1 C2 C3 176.5(3)
C9 C1 C2 C3 -4.5(4)
O1 C1 C2 Br1 -5.8(4)
C9 C1 C2 Br1 173.1(2)
C11 N1 C3 C2 27.2(5)
C11 N1 C3 C4 -155.3(3)
C1 C2 C3 N1 -176.8(3)
Br1 C2 C3 N1 5.8(5)
C1 C2 C3 C4 5.8(4)
Br1 C2 C3 C4 -171.6(2)
N1 C3 C4 O2 -0.3(4)
C2 C3 C4 O2 177.5(3)
N1 C3 C4 C10 179.1(3)
C2 C3 C4 C10 -3.0(4)
C10 C5 C6 C7 -0.6(5)
C5 C6 C7 C8 0.5(6)
C6 C7 C8 C9 -0.2(6)
C7 C8 C9 C10 0.1(5)
C7 C8 C9 C1 178.5(3)
O1 C1 C9 C10 179.0(3)
C2 C1 C9 C10 0.1(4)
O1 C1 C9 C8 0.6(5)
C2 C1 C9 C8 -178.3(3)
C6 C5 C10 C9 0.5(5)
C6 C5 C10 C4 179.4(3)
C8 C9 C10 C5 -0.2(5)
C1 C9 C10 C5 -178.7(3)
C8 C9 C10 C4 -179.1(3)
C1 C9 C10 C4 2.4(4)
O2 C4 C10 C5 -0.5(5)
C3 C4 C10 C5 -179.9(3)
O2 C4 C10 C9 178.4(3)
C3 C4 C10 C9 -1.1(4)
C3 N1 C11 C12 73.2(4)
N1 C11 C12 C13 -93.4(3)
N1 C11 C12 S1 83.8(3)
C15 S1 C12 C13 -0.3(2)
C15 S1 C12 C11 -177.9(2)
C11 C12 C13 C14 178.6(3)
S1 C12 C13 C14 1.2(3)
C12 C13 C14 C15 -1.8(4)
C13 C14 C15 S1 1.6(4)
C12 S1 C15 C14 -0.7(3)
